data_1008430
loop_
_publ_author_name
'Eisenmann, B'
'Klein, J'
'Somer, M'

_publ_section_title
;
C O~3~^2-^ - isostere Anionen in Cs~5~ Si P~3~, Cs~5~ Si As~3~, Cs~5~
Ge P~3~ und Cs~5~ Ge As~3~
;
_journal_coden_ASTM ANCEAD
_journal_name_full 'Angewandte Chemie (German Edition)'
_journal_page_first 92
_journal_page_last 93
_journal_paper_doi 10.1002/ange.19901020127
_journal_volume 102
_journal_year 1990
_chemical_formula_structural 'Cs5 (Si As3)'
_chemical_formula_sum 'As3 Cs5 Si'
_chemical_name_systematic 'Caesium triarsenidosilicate'
_space_group_IT_number 62
_symmetry_cell_setting orthorhombic
_symmetry_Int_Tables_number 62
_symmetry_space_group_name_Hall '-P 2ac 2n'
_symmetry_space_group_name_H-M 'P n m a'
_cell_angle_alpha 90
_cell_angle_beta 90
_cell_angle_gamma 90
_cell_formula_units_Z 4
_cell_length_a 14.467(4)
_cell_length_b 6.043(2)
_cell_length_c 15.820(4)
_cell_volume 1383.0
_refine_ls_R_factor_all 0.0539
_cod_database_code 1008430

loop_
_symmetry_equiv_pos_as_xyz
x,y,z
1/2+x,1/2-y,1/2-z
-x,1/2+y,-z
1/2-x,-y,1/2+z
-x,-y,-z
1/2-x,1/2+y,1/2+z
x,1/2-y,z
1/2+x,y,1/2-z

loop_
_atom_site_aniso_label
_atom_site_aniso_U_11
_atom_site_aniso_U_12
_atom_site_aniso_U_13
_atom_site_aniso_U_22
_atom_site_aniso_U_23
_atom_site_aniso_U_33
Cs1 0.0256(5) 0. -0.0012(4) 0.0269(5) 0. 0.0324(5)
Cs2 0.0369(6) 0. 0.0009(4) 0.0261(5) 0. 0.0202(5)
Cs3 0.0272(5) 0. -0.0032(5) 0.0260(6) 0. 0.0376(6)
Cs4 0.0356(6) 0. -0.0021(4) 0.0235(5) 0. 0.0221(5)
Cs5 0.0354(7) 0. -0.0081(6) 0.0414(8) 0. 0.0517(8)
Si1 0.0157(17) 0. -0.0007(15) 0.0140(18) 0. 0.0179(18)
As1 0.0149(7) 0. 0.0008(6) 0.0283(9) 0. 0.0200(7)
As2 0.0200(7) 0. 0.0037(6) 0.0280(9) 0. 0.0177(7)
As3 0.0228(8) 0. -0.0120(7) 0.0261(9) 0. 0.0253(3)

loop_
_atom_site_label
_atom_site_type_symbol
_atom_site_symmetry_multiplicity
_atom_site_Wyckoff_symbol
_atom_site_fract_x
_atom_site_fract_y
_atom_site_fract_z
_atom_site_occupancy
_atom_site_attached_hydrogens
_atom_site_calc_flag
Cs1 Cs1+ 4 c 0.5675(1) 0.25 0.4523(1) 1. 0 d
Cs2 Cs1+ 4 c 0.6201(1) 0.25 0.6864(1) 1. 0 d
Cs3 Cs1+ 4 c 0.8550(1) 0.25 0.5497(1) 1. 0 d
Cs4 Cs1+ 4 c 0.2791(1) 0.25 0.2041(1) 1. 0 d
Cs5 Cs1+ 4 c 0.0508(1) 0.25 0.3450(1) 1. 0 d
Si1 Si4+ 4 c 0.2604(3) 0.25 0.5666(3) 1. 0 d
As1 As3- 4 c 0.1044(1) 0.25 0.5877(1) 1. 0 d
As2 As3- 4 c 0.3035(1) 0.25 0.4290(1) 1. 0 d
As3 As3- 4 c 0.3675(1) 0.25 0.6769(1) 1. 0 d

loop_
_atom_type_symbol
_atom_type_oxidation_number
Cs1+ 1.000
Si4+ 4.000
As3- -3.000
